data_7160515
loop_
_publ_author_name
'Ashok, Etikala'
'Lakshmi, Pandhiti R.'
'Sravanthi, Revoju'
'Ramachary, Dhevalapally B.'

_publ_section_title
;
 Constructing chiral bicyclo[3.2.1]octanes <i>via</i> low-loading
 organocatalysis.
;
_journal_issue 23
_journal_name_full 'Organic &amp; biomolecular chemistry'
_journal_page_first 5616
_journal_page_last 5628
_journal_paper_doi 10.1039/d5ob00203f
_journal_volume 23
_journal_year 2025
_chemical_absolute_configuration syn
_chemical_formula_moiety 'C23 H27 N O6'
_chemical_formula_sum 'C23 H27 N O6'
_chemical_formula_weight 413.45
_space_group_crystal_system orthorhombic
_space_group_IT_number 19
_space_group_name_Hall 'P 2ac 2ab'
_space_group_name_H-M_alt 'P 21 21 21'
_atom_sites_solution_hydrogens geom
_atom_sites_solution_primary iterative
_audit_creation_date 2023-05-10
_audit_creation_method
;
Olex2 1.3-ac4
(compiled 2018.12.18 svn.r3554 for Rigaku Oxford Diffraction, GUI svn.r1)
;
_audit_update_record
;
2024-06-04 deposited with the CCDC.	2025-04-24 downloaded from the CCDC.
;
_cell_angle_alpha 90
_cell_angle_beta 90
_cell_angle_gamma 90
_cell_formula_units_Z 4
_cell_length_a 9.8373(7)
_cell_length_b 12.5432(11)
_cell_length_c 18.3743(13)
_cell_measurement_reflns_used 5048
_cell_measurement_temperature 296(2)
_cell_volume 2267.2(3)
_computing_cell_refinement 'SAINT V8.40B (?, 2016)'
_computing_data_reduction 'SAINT V8.40B (?, 2016)'
_computing_molecular_graphics 'Olex2 (Dolomanov et al., 2009)'
_computing_publication_material 'Olex2 (Dolomanov et al., 2009)'
_computing_structure_refinement 'ShelXL (Sheldrick, 2015)'
_computing_structure_solution 'olex2.solve (Bourhis et al., 2015)'
_diffrn_ambient_temperature 296.0
_diffrn_measured_fraction_theta_full 0.986
_diffrn_measured_fraction_theta_max 0.980
_diffrn_measurement_device_type 'Bruker APEX-II CCD'
_diffrn_measurement_method '\f and \w scans'
_diffrn_radiation_type MoK\a
_diffrn_radiation_wavelength 0.71073
_diffrn_reflns_av_R_equivalents 0.0440
_diffrn_reflns_av_unetI/netI 0.0504
_diffrn_reflns_Laue_measured_fraction_full 0.986
_diffrn_reflns_Laue_measured_fraction_max 0.980
_diffrn_reflns_limit_h_max 7
_diffrn_reflns_limit_h_min -12
_diffrn_reflns_limit_k_max 16
_diffrn_reflns_limit_k_min -13
_diffrn_reflns_limit_l_max 16
_diffrn_reflns_limit_l_min -23
_diffrn_reflns_number 7149
_diffrn_reflns_point_group_measured_fraction_full 0.957
_diffrn_reflns_point_group_measured_fraction_max 0.945
_diffrn_reflns_theta_full 25.242
_diffrn_reflns_theta_max 27.480
_diffrn_reflns_theta_min 1.966
_diffrn_standards_number 0
_exptl_absorpt_coefficient_mu 0.087
_exptl_absorpt_correction_T_max 0.7456
_exptl_absorpt_correction_T_min 0.6321
_exptl_absorpt_correction_type multi-scan
_exptl_absorpt_process_details
;
SADABS-2016/2 (Bruker,2016/2) was used for absorption correction.
wR2(int) was 0.1325 before and 0.0636 after correction.
The Ratio of minimum to maximum transmission is 0.8478.
The \l/2 correction factor is Not present.
;
_exptl_crystal_colour 'metallic yellowish yellow'
_exptl_crystal_colour_lustre metallic
_exptl_crystal_colour_modifier yellowish
_exptl_crystal_colour_primary yellow
_exptl_crystal_density_diffrn 1.211
_exptl_crystal_description block
_exptl_crystal_F_000 880
_exptl_crystal_size_max 0.24
_exptl_crystal_size_mid 0.2
_exptl_crystal_size_min 0.14
_refine_diff_density_max 0.431
_refine_diff_density_min -0.534
_refine_diff_density_rms 0.130
_refine_ls_abs_structure_details
;
 Flack x determined using 1489 quotients [(I+)-(I-)]/[(I+)+(I-)]
 (Parsons, Flack and Wagner, Acta Cryst. B69 (2013) 249-259).
;
_refine_ls_abs_structure_Flack 0.3(5)
_refine_ls_extinction_method none
_refine_ls_goodness_of_fit_ref 1.191
_refine_ls_hydrogen_treatment constr
_refine_ls_matrix_type full
_refine_ls_number_parameters 277
_refine_ls_number_reflns 4922
_refine_ls_number_restraints 0
_refine_ls_restrained_S_all 1.191
_refine_ls_R_factor_all 0.0861
_refine_ls_R_factor_gt 0.0780
_refine_ls_shift/su_max 0.000
_refine_ls_shift/su_mean 0.000
_refine_ls_structure_factor_coef Fsqd
_refine_ls_weighting_details 'w=1/[\s^2^(Fo^2^)+(0.1027P)^2^+0.1288P] where P=(Fo^2^+2Fc^2^)/3'
_refine_ls_weighting_scheme calc
_refine_ls_wR_factor_gt 0.1758
_refine_ls_wR_factor_ref 0.1819
_reflns_Friedel_coverage 0.707
_reflns_Friedel_fraction_full 0.919
_reflns_Friedel_fraction_max 0.901
_reflns_number_gt 4170
_reflns_number_total 4922
_reflns_threshold_expression 'I > 2\s(I)'
_cod_data_source_file d5ob00203f4.cif
_cod_data_source_block dbr011_0m_a
_cod_depositor_comments 'Adding full bibliography for 7160515--7160517.cif.'
_cod_database_code 7160515
_shelx_shelxl_version_number 2018/3
_shelx_space_group_comment
;
The symmetry employed for this shelxl refinement is uniquely defined
by the following loop, which should always be used as a source of
symmetry information in preference to the above space-group names.
They are only intended as comments.
;
_shelx_estimated_absorpt_t_max 0.988
_shelx_estimated_absorpt_t_min 0.979
_olex2_refinement_description
;
1. Fixed Uiso
 At 1.2 times of:
  All C(H) groups, All C(H,H) groups
 At 1.5 times of:
  All C(H,H,H) groups
2.a Secondary CH2 refined with riding coordinates:
 C7(H7A,H7B), C14(H14A,H14B)
2.b Aromatic/amide H refined with riding coordinates:
 C2(H2), C5(H5), C11(H11), C4(H4), C1(H1)
2.c Idealised Me refined as rotating group:
 C16(H16A,H16B,H16C), C23(H23A,H23B,H23C), C20(H20A,H20B,H20C), C21(H21A,H21B,
 H21C), C19(H19A,H19B,H19C), C18(H18A,H18B,H18C)
;
_olex2_submission_special_instructions 'No special instructions were received'

loop_
_space_group_symop_operation_xyz
'x, y, z'
'-x+1/2, -y, z+1/2'
'-x, y+1/2, -z+1/2'
'x+1/2, -y+1/2, -z'

loop_
_atom_site_label
_atom_site_type_symbol
_atom_site_fract_x
_atom_site_fract_y
_atom_site_fract_z
_atom_site_U_iso_or_equiv
_atom_site_adp_type
_atom_site_occupancy
_atom_site_site_symmetry_order
_atom_site_calc_flag
_atom_site_refinement_flags_posn
_atom_site_refinement_flags_adp
_atom_site_refinement_flags_occupancy
_atom_site_disorder_assembly
_atom_site_disorder_group
O6 O 0.4281(2) 0.8637(2) 0.30924(14) 0.0576(6) Uani 1 1 d . . . . .
O3 O 0.6685(2) 0.77257(18) 0.37236(11) 0.0485(5) Uani 1 1 d . . . . .
O4 O 0.7273(3) 0.9194(2) 0.30993(15) 0.0686(7) Uani 1 1 d . . . . .
O2 O 0.4001(3) 0.6656(2) 0.40762(16) 0.0735(8) Uani 1 1 d . . . . .
O1 O 0.5500(4) 0.5572(3) 0.44863(17) 0.0889(10) Uani 1 1 d . . . . .
N1 N 0.5002(3) 0.6100(2) 0.40022(16) 0.0558(7) Uani 1 1 d . . . . .
C13 C 0.4689(3) 0.7791(3) 0.28979(16) 0.0467(7) Uani 1 1 d . . . . .
O5 O 0.4328(3) 0.7270(4) 0.10812(15) 0.1009(13) Uani 1 1 d . . . . .
C6 C 0.1652(3) 0.6927(3) 0.2872(2) 0.0570(8) Uani 1 1 d . . . . .
C22 C 0.7169(3) 0.8745(3) 0.36628(18) 0.0495(7) Uani 1 1 d . . . . .
C2 C 0.0544(4) 0.7503(3) 0.3976(3) 0.0726(11) Uani 1 1 d . . . . .
H2 H 0.034865 0.805390 0.429853 0.087 Uiso 1 1 calc R . . . .
C12 C 0.6053(3) 0.7278(3) 0.30946(16) 0.0470(7) Uani 1 1 d . . . . .
C5 C 0.1126(3) 0.5916(3) 0.3002(2) 0.0648(10) Uani 1 1 d . . . . .
H5 H 0.129935 0.536918 0.267338 0.078 Uiso 1 1 calc R . . . .
C11 C 0.6912(3) 0.7307(3) 0.24177(18) 0.0541(8) Uani 1 1 d . . . . .
H11 H 0.784874 0.736551 0.247233 0.065 Uiso 1 1 calc R . . . .
C7 C 0.2545(3) 0.7133(4) 0.2221(2) 0.0639(9) Uani 1 1 d . . . . .
H7A H 0.238140 0.785323 0.205086 0.077 Uiso 1 1 calc R . . . .
H7B H 0.228347 0.664871 0.183444 0.077 Uiso 1 1 calc R . . . .
C4 C 0.0351(3) 0.5713(3) 0.3612(2) 0.0660(10) Uani 1 1 d . . . . .
H4 H 0.002497 0.502631 0.368957 0.079 Uiso 1 1 calc R . . . .
C15 C 0.5660(3) 0.6105(3) 0.32453(18) 0.0501(7) Uani 1 1 d . . . . .
C10 C 0.6410(3) 0.7253(3) 0.17415(18) 0.0592(8) Uani 1 1 d . . . . .
C8 C 0.4081(3) 0.7000(3) 0.23667(18) 0.0530(8) Uani 1 1 d . . . . .
C16 C 0.6812(4) 0.5301(3) 0.3239(2) 0.0675(10) Uani 1 1 d . . . . .
H16A H 0.751065 0.552688 0.356967 0.101 Uiso 1 1 calc GR . . . .
H16B H 0.718168 0.525114 0.275636 0.101 Uiso 1 1 calc GR . . . .
H16C H 0.647397 0.461651 0.338618 0.101 Uiso 1 1 calc GR . . . .
C3 C 0.0045(3) 0.6500(4) 0.4112(2) 0.0649(9) Uani 1 1 d . . . . .
C23 C 0.7527(4) 0.9191(4) 0.4389(2) 0.0696(10) Uani 1 1 d . . . . .
H23A H 0.675918 0.956593 0.458496 0.104 Uiso 1 1 calc GR . . . .
H23B H 0.827926 0.967288 0.433943 0.104 Uiso 1 1 calc GR . . . .
H23C H 0.777402 0.862031 0.471155 0.104 Uiso 1 1 calc GR . . . .
C14 C 0.4526(3) 0.5906(3) 0.2677(2) 0.0549(8) Uani 1 1 d . . . . .
H14A H 0.375922 0.555174 0.290446 0.066 Uiso 1 1 calc R . . . .
H14B H 0.486418 0.545367 0.228867 0.066 Uiso 1 1 calc R . . . .
C1 C 0.1327(4) 0.7709(4) 0.3372(3) 0.0708(10) Uani 1 1 d . . . . .
H1 H 0.164805 0.839758 0.329712 0.085 Uiso 1 1 calc R . . . .
C9 C 0.4909(4) 0.7190(4) 0.1655(2) 0.0644(9) Uani 1 1 d . . . . .
C17 C 0.7322(4) 0.7277(4) 0.1061(2) 0.0755(12) Uani 1 1 d . . . . .
C20 C 0.7016(7) 0.6298(6) 0.0595(3) 0.116(2) Uani 1 1 d . . . . .
H20A H 0.717913 0.566394 0.087429 0.174 Uiso 1 1 calc GR . . . .
H20B H 0.759499 0.629943 0.017417 0.174 Uiso 1 1 calc GR . . . .
H20C H 0.608280 0.631502 0.044317 0.174 Uiso 1 1 calc GR . . . .
C21 C -0.0809(5) 0.6278(5) 0.4775(3) 0.0836(12) Uani 1 1 d . . . . .
H21A H -0.040683 0.661539 0.519138 0.125 Uiso 1 1 calc GR . . . .
H21B H -0.085623 0.552257 0.485448 0.125 Uiso 1 1 calc GR . . . .
H21C H -0.170863 0.655437 0.470104 0.125 Uiso 1 1 calc GR . . . .
C19 C 0.8826(5) 0.7279(7) 0.1272(3) 0.110(2) Uani 1 1 d . . . . .
H19A H 0.898768 0.782806 0.162543 0.166 Uiso 1 1 calc GR . . . .
H19B H 0.936976 0.741028 0.084777 0.166 Uiso 1 1 calc GR . . . .
H19C H 0.906382 0.659905 0.147580 0.166 Uiso 1 1 calc GR . . . .
C18 C 0.7025(7) 0.8289(5) 0.0625(3) 0.1071(18) Uani 1 1 d . . . . .
H18A H 0.608490 0.829690 0.048413 0.161 Uiso 1 1 calc GR . . . .
H18B H 0.758559 0.830238 0.019709 0.161 Uiso 1 1 calc GR . . . .
H18C H 0.721748 0.890325 0.091878 0.161 Uiso 1 1 calc GR . . . .

loop_
_atom_site_aniso_label
_atom_site_aniso_U_11
_atom_site_aniso_U_22
_atom_site_aniso_U_33
_atom_site_aniso_U_23
_atom_site_aniso_U_13
_atom_site_aniso_U_12
O6 0.0512(12) 0.0555(14) 0.0662(14) 0.0039(11) -0.0009(11) -0.0005(10)
O3 0.0446(10) 0.0561(12) 0.0448(10) 0.0027(9) -0.0064(9) -0.0072(10)
O4 0.0724(15) 0.0680(16) 0.0653(14) 0.0149(12) -0.0112(13) -0.0198(13)
O2 0.0672(15) 0.0819(19) 0.0714(17) 0.0064(14) 0.0195(13) 0.0100(14)
O1 0.096(2) 0.097(2) 0.0737(17) 0.0263(17) 0.0006(17) 0.0096(18)
N1 0.0524(14) 0.0543(16) 0.0607(16) 0.0046(13) 0.0020(13) -0.0063(13)
C13 0.0384(13) 0.0577(18) 0.0439(14) 0.0074(14) 0.0023(11) -0.0050(13)
O5 0.0668(16) 0.182(4) 0.0537(15) 0.0008(19) -0.0079(13) -0.018(2)
C6 0.0327(12) 0.069(2) 0.069(2) -0.0075(17) -0.0053(13) 0.0010(14)
C22 0.0384(13) 0.0561(18) 0.0541(16) 0.0044(15) -0.0078(12) -0.0053(12)
C2 0.0489(17) 0.075(3) 0.094(3) -0.027(2) 0.0073(19) 0.0012(17)
C12 0.0375(12) 0.0575(17) 0.0460(14) -0.0023(13) -0.0019(11) -0.0059(12)
C5 0.0367(14) 0.064(2) 0.093(3) -0.026(2) 0.0018(16) -0.0019(14)
C11 0.0381(13) 0.066(2) 0.0586(17) -0.0053(16) 0.0030(13) -0.0069(14)
C7 0.0415(15) 0.084(3) 0.0664(19) -0.0035(19) -0.0094(15) -0.0028(16)
C4 0.0379(14) 0.062(2) 0.098(3) -0.006(2) 0.0018(16) -0.0005(14)
C15 0.0399(13) 0.0533(17) 0.0572(17) -0.0072(14) 0.0016(13) -0.0018(12)
C10 0.0503(17) 0.078(2) 0.0490(17) -0.0067(16) 0.0086(14) -0.0125(16)
C8 0.0355(12) 0.070(2) 0.0538(17) -0.0037(15) -0.0018(12) -0.0053(13)
C16 0.0470(16) 0.065(2) 0.091(3) -0.012(2) -0.0067(18) 0.0060(15)
C3 0.0369(13) 0.084(3) 0.074(2) -0.007(2) -0.0026(15) 0.0047(16)
C23 0.073(2) 0.072(2) 0.064(2) -0.0050(18) -0.0156(18) -0.0159(19)
C14 0.0393(13) 0.0604(19) 0.0650(19) -0.0110(16) -0.0028(13) -0.0063(13)
C1 0.0466(16) 0.061(2) 0.105(3) -0.008(2) 0.0041(19) -0.0020(16)
C9 0.0527(17) 0.092(3) 0.0484(17) -0.0080(18) -0.0006(14) -0.0076(18)
C17 0.063(2) 0.109(3) 0.0545(19) -0.013(2) 0.0205(17) -0.017(2)
C20 0.119(4) 0.138(5) 0.090(3) -0.044(4) 0.035(3) -0.015(4)
C21 0.063(2) 0.108(4) 0.080(3) -0.002(3) 0.004(2) 0.001(2)
C19 0.066(3) 0.183(6) 0.082(3) -0.005(4) 0.031(2) -0.008(3)
C18 0.115(4) 0.132(5) 0.074(3) 0.015(3) 0.026(3) -0.013(4)

loop_
_atom_type_symbol
_atom_type_description
_atom_type_scat_dispersion_real
_atom_type_scat_dispersion_imag
_atom_type_scat_source
C C 0.0033 0.0016 'International Tables Vol C Tables 4.2.6.8 and 6.1.1.4'
H H 0.0000 0.0000 'International Tables Vol C Tables 4.2.6.8 and 6.1.1.4'
N N 0.0061 0.0033 'International Tables Vol C Tables 4.2.6.8 and 6.1.1.4'
O O 0.0106 0.0060 'International Tables Vol C Tables 4.2.6.8 and 6.1.1.4'

loop_
_geom_angle_atom_site_label_1
_geom_angle_atom_site_label_2
_geom_angle_atom_site_label_3
_geom_angle
_geom_angle_site_symmetry_1
_geom_angle_site_symmetry_3
_geom_angle_publ_flag
C22 O3 C12 116.9(2) . . ?
O2 N1 C15 116.2(3) . . ?
O1 N1 O2 124.0(3) . . ?
O1 N1 C15 119.8(3) . . ?
O6 C13 C12 126.8(3) . . ?
O6 C13 C8 130.1(3) . . ?
C8 C13 C12 102.9(3) . . ?
C5 C6 C7 120.7(3) . . ?
C1 C6 C5 116.5(3) . . ?
C1 C6 C7 122.8(4) . . ?
O3 C22 C23 111.1(3) . . ?
O4 C22 O3 123.1(3) . . ?
O4 C22 C23 125.8(3) . . ?
C3 C2 C1 121.3(4) . . ?
O3 C12 C13 114.1(3) . . ?
O3 C12 C11 114.5(2) . . ?
O3 C12 C15 109.8(3) . . ?
C13 C12 C15 102.9(2) . . ?
C11 C12 C13 106.7(2) . . ?
C11 C12 C15 108.1(3) . . ?
C4 C5 C6 121.0(3) . . ?
C10 C11 C12 124.0(3) . . ?
C6 C7 C8 114.6(3) . . ?
C5 C4 C3 121.9(4) . . ?
N1 C15 C12 105.8(2) . . ?
N1 C15 C14 107.9(2) . . ?
C12 C15 C14 102.3(3) . . ?
C16 C15 N1 108.6(3) . . ?
C16 C15 C12 116.4(3) . . ?
C16 C15 C14 115.2(3) . . ?
C11 C10 C9 117.9(3) . . ?
C11 C10 C17 122.6(3) . . ?
C9 C10 C17 119.5(3) . . ?
C13 C8 C7 115.3(3) . . ?
C13 C8 C14 103.4(2) . . ?
C13 C8 C9 103.6(3) . . ?
C7 C8 C14 115.8(3) . . ?
C7 C8 C9 110.5(3) . . ?
C14 C8 C9 107.2(3) . . ?
C2 C3 C4 117.1(4) . . ?
C2 C3 C21 121.1(4) . . ?
C4 C3 C21 121.8(4) . . ?
C15 C14 C8 108.0(3) . . ?
C2 C1 C6 122.2(4) . . ?
O5 C9 C10 124.2(3) . . ?
O5 C9 C8 120.0(3) . . ?
C10 C9 C8 115.9(3) . . ?
C20 C17 C10 109.0(4) . . ?
C20 C17 C19 109.5(5) . . ?
C20 C17 C18 109.6(4) . . ?
C19 C17 C10 110.9(3) . . ?
C19 C17 C18 108.4(5) . . ?
C18 C17 C10 109.3(4) . . ?

loop_
_geom_bond_atom_site_label_1
_geom_bond_atom_site_label_2
_geom_bond_distance
_geom_bond_site_symmetry_2
_geom_bond_publ_flag
O6 C13 1.190(4) . ?
O3 C22 1.369(4) . ?
O3 C12 1.428(4) . ?
O4 C22 1.183(4) . ?
O2 N1 1.214(4) . ?
O1 N1 1.213(4) . ?
N1 C15 1.534(4) . ?
C13 C12 1.531(4) . ?
C13 C8 1.515(5) . ?
O5 C9 1.203(5) . ?
C6 C5 1.390(5) . ?
C6 C7 1.505(5) . ?
C6 C1 1.381(6) . ?
C22 C23 1.489(5) . ?
C2 C3 1.373(6) . ?
C2 C1 1.376(6) . ?
C12 C11 1.504(4) . ?
C12 C15 1.546(5) . ?
C5 C4 1.380(6) . ?
C11 C10 1.339(5) . ?
C7 C8 1.543(4) . ?
C4 C3 1.382(6) . ?
C15 C16 1.518(5) . ?
C15 C14 1.548(4) . ?
C10 C9 1.488(5) . ?
C10 C17 1.539(5) . ?
C8 C14 1.550(5) . ?
C8 C9 1.560(5) . ?
C3 C21 1.505(6) . ?
C17 C20 1.527(7) . ?
C17 C19 1.529(7) . ?
C17 C18 1.530(8) . ?
